data_1519686
loop_
_publ_author_name
'Lim, Kuan-Hon'
'Raja, Vijay J.'
'Bradshaw, Tracey D.'
'Lim, Siew-Huah'
'Low, Yun-Yee'
'Kam, Toh-Seok'

_publ_section_title
;
 Ibogan, tacaman, and cytotoxic bisindole alkaloids from tabernaemontana.
 Cononusine, an iboga alkaloid with unusual incorporation of a pyrrolidone
 moiety.
;
_journal_issue 5
_journal_name_full 'Journal of natural products'
_journal_page_first 1129
_journal_page_last 1138
_journal_paper_doi 10.1021/acs.jnatprod.5b00117
_journal_volume 78
_journal_year 2015
_chemical_formula_moiety 'C42 H52 N4 O4, C H Cl3. 3H2 O'
_chemical_formula_sum 'C43 H59 Cl3 N4 O7'
_chemical_formula_weight 850.29
_chemical_temperature_decomposition_gt 463
_space_group_crystal_system hexagonal
_space_group_IT_number 170
_space_group_name_Hall 'P 65'
_space_group_name_H-M_alt 'P 65'
_symmetry_space_group_name_Hall 'P 65'
_symmetry_space_group_name_H-M 'P 65'
_atom_sites_solution_hydrogens mixed
_audit_creation_method SHELXL-2014/6
_cell_angle_alpha 90
_cell_angle_beta 90
_cell_angle_gamma 120
_cell_formula_units_Z 6
_cell_length_a 25.987(3)
_cell_length_b 25.987(3)
_cell_length_c 12.7789(12)
_cell_measurement_reflns_used 2168
_cell_measurement_temperature 100.1(5)
_cell_measurement_theta_max 18.9670
_cell_measurement_theta_min 3.5310
_cell_volume 7473.7(14)
_computing_cell_refinement 'CrysAlis PRO'
_computing_data_collection 'CrysAlis PRO  (Agilent, 2010)'
_computing_data_reduction 'CrysAlis PRO'
_computing_molecular_graphics 'X-Seed (Barbour, 2001)'
_computing_publication_material 'publCIF (Westrip, 2010)'
_computing_structure_refinement 'SHELXL-2014/6 (Sheldrick, 2014)'
_computing_structure_solution 'SHELXS-97 (Sheldrick, 2008)'
_diffrn_ambient_temperature 100.1(5)
_diffrn_detector_area_resol_mean 10.4041
_diffrn_measured_fraction_theta_full 0.954
_diffrn_measured_fraction_theta_max 0.954
_diffrn_measurement_device_type 'SuperNova, Dual, Cu at zero, Atlas'
_diffrn_measurement_method '\w scans'
_diffrn_radiation_type MoK\a
_diffrn_radiation_wavelength 0.71073
_diffrn_reflns_av_R_equivalents 0.0837
_diffrn_reflns_av_unetI/netI 0.1270
_diffrn_reflns_laue_measured_fraction_full 0.954
_diffrn_reflns_laue_measured_fraction_max 0.954
_diffrn_reflns_limit_h_max 19
_diffrn_reflns_limit_h_min -26
_diffrn_reflns_limit_k_max 30
_diffrn_reflns_limit_k_min -20
_diffrn_reflns_limit_l_max 15
_diffrn_reflns_limit_l_min -12
_diffrn_reflns_number 13170
_diffrn_reflns_point_group_measured_fraction_full 0.787
_diffrn_reflns_point_group_measured_fraction_max 0.787
_diffrn_reflns_theta_full 25.000
_diffrn_reflns_theta_max 24.997
_diffrn_reflns_theta_min 3.149
_diffrn_source 'SuperNova (Mo) X-ray Source'
_exptl_absorpt_coefficient_mu 0.231
_exptl_absorpt_correction_type multi-scan
_exptl_absorpt_process_details
;
CrysAlisPro, Agilent Technologies,
Version 1.171.36.28 (release 01-02-2013 CrysAlis171 .NET)
(compiled Feb  1 2013,16:14:44)
Empirical absorption correction using spherical harmonics,
 implemented in SCALE3 ABSPACK scaling algorithm.
;
_exptl_crystal_colour orange
_exptl_crystal_density_diffrn 1.134
_exptl_crystal_description block
_exptl_crystal_F_000 2712
_exptl_crystal_size_max 0.4
_exptl_crystal_size_mid 0.2
_exptl_crystal_size_min 0.2
_refine_diff_density_max 0.387
_refine_diff_density_min -0.288
_refine_diff_density_rms 0.065
_refine_ls_abs_structure_details
;
 Flack x determined using 954 quotients [(I+)-(I-)]/[(I+)+(I-)]
 (Parsons, Flack and Wagner, Acta Cryst. B69 (2013) 249-259).
;
_refine_ls_abs_structure_Flack 0.04(11)
_refine_ls_extinction_method none
_refine_ls_goodness_of_fit_ref 1.183
_refine_ls_hydrogen_treatment constr
_refine_ls_matrix_type full
_refine_ls_number_parameters 517
_refine_ls_number_reflns 6910
_refine_ls_number_restraints 28
_refine_ls_restrained_S_all 1.184
_refine_ls_R_factor_all 0.1952
_refine_ls_R_factor_gt 0.1011
_refine_ls_shift/su_max <0.001
_refine_ls_shift/su_mean <0.001
_refine_ls_structure_factor_coef Fsqd
_refine_ls_weighting_details 'w=1/[\s^2^(Fo^2^)+(0.1000P)^2^] where P=(Fo^2^+2Fc^2^)/3'
_refine_ls_weighting_scheme calc
_refine_ls_wR_factor_gt 0.2296
_refine_ls_wR_factor_ref 0.2847
_reflns_Friedel_coverage 0.572
_reflns_friedel_fraction_full 0.602
_reflns_friedel_fraction_max 0.602
_reflns_number_gt 3366
_reflns_number_total 6910
_reflns_threshold_expression 'I > 2\s(I)'
_cod_data_source_file np5b00117_si_002.cif
_cod_data_source_block exp_4715
_cod_depositor_comments
;
The following automatic conversions were performed:

'_chemical_melting_point' tag was changed to
'_chemical_temperature_decomposition_gt' since the value was
specified 'more than' ('>') a certain temperature. The value '>463
dec' was changed to '463' - it should be numeric and without a unit
designator.

Automatic conversion script
Id: cif_fix_values 3271 2015-04-21 07:52:19Z andrius 

 Adding full bibliography for 1519686.cif.
;
_cod_original_cell_volume 7473.6(17)
_cod_database_code 1519686
_shelx_space_group_comment
;
The symmetry employed for this shelxl refinement is uniquely defined
by the following loop, which should always be used as a source of
symmetry information in preference to the above space-group names.
They are only intended as comments.
;
_shelxl_version_number 2014/6

loop_
_space_group_symop_operation_xyz
'x, y, z'
'x-y, x, z+5/6'
'-y, x-y, z+2/3'
'-x, -y, z+1/2'
'-x+y, -x, z+1/3'
'y, -x+y, z+1/6'

loop_
_atom_site_label
_atom_site_type_symbol
_atom_site_fract_x
_atom_site_fract_y
_atom_site_fract_z
_atom_site_U_iso_or_equiv
_atom_site_adp_type
_atom_site_occupancy
_atom_site_site_symmetry_order
_atom_site_calc_flag
_atom_site_refinement_flags_posn
_atom_site_refinement_flags_adp
C1 C 0.7854(8) 0.3605(9) 0.0218(13) 0.121(7) Uani 1 1 d . .
H1A H 0.8159 0.3490 0.0270 0.146 Uiso 1 1 calc R U
C2 C 0.8382(6) 0.1715(7) 0.8053(16) 0.084(4) Uani 1 1 d . .
C3 C 0.7999(6) 0.1864(5) 0.8722(9) 0.072(4) Uani 1 1 d . .
H3 H 0.7720 0.1498 0.9089 0.086 Uiso 1 1 calc R U
C5 C 0.7701(6) 0.1739(6) 0.5765(10) 0.083(5) Uani 1 1 d . .
H5 H 0.7722 0.1474 0.5242 0.100 Uiso 1 1 calc R U
C6 C 0.8339(7) 0.2114(7) 0.6245(14) 0.106(6) Uani 1 1 d . .
H6A H 0.8627 0.2240 0.5681 0.127 Uiso 1 1 calc R U
H6B H 0.8372 0.2469 0.6560 0.127 Uiso 1 1 calc R U
C7 C 0.8501(7) 0.1794(9) 0.7062(19) 0.113(7) Uani 1 1 d . .
C8 C 0.8882(8) 0.1528(10) 0.685(2) 0.131(8) Uani 1 1 d . .
C9 C 0.9124(9) 0.1459(9) 0.595(2) 0.154(7) Uani 1 1 d . U
H9 H 0.9089 0.1605 0.5309 0.184 Uiso 1 1 calc R U
C10 C 0.9439(10) 0.1139(10) 0.609(2) 0.158(8) Uani 1 1 d . U
H10 H 0.9624 0.1075 0.5527 0.190 Uiso 1 1 calc R U
C11 C 0.9463(13) 0.0944(12) 0.700(3) 0.187(10) Uani 1 1 d . U
H11 H 0.9671 0.0740 0.7057 0.225 Uiso 1 1 calc R U
C12 C 0.9222(11) 0.1005(12) 0.786(2) 0.177(9) Uani 1 1 d . U
H12 H 0.9261 0.0856 0.8496 0.212 Uiso 1 1 calc R U
C13 C 0.8901(10) 0.1306(11) 0.776(3) 0.146(10) Uani 1 1 d . .
C14 C 0.7610(5) 0.2097(5) 0.8145(8) 0.063(3) Uani 1 1 d . .
H14A H 0.7422 0.2210 0.8683 0.075 Uiso 1 1 calc R U
H14B H 0.7882 0.2457 0.7771 0.075 Uiso 1 1 calc R U
C15 C 0.7130(5) 0.1695(5) 0.7382(9) 0.059(3) Uani 1 1 d . .
H15 H 0.6787 0.1415 0.7799 0.071 Uiso 1 1 calc R U
C16 C 0.7230(6) 0.1340(6) 0.6569(10) 0.071(4) Uani 1 1 d . .
C17 C 0.6634(5) 0.0967(5) 0.5938(11) 0.079(4) Uani 1 1 d . .
H17A H 0.6488 0.1223 0.5691 0.095 Uiso 1 1 calc R U
H17B H 0.6702 0.0781 0.5336 0.095 Uiso 1 1 calc R U
C18 C 0.6143(6) 0.1983(6) 0.8013(14) 0.091(5) Uani 1 1 d . .
H18A H 0.6145 0.1633 0.8244 0.137 Uiso 1 1 calc R U
H18B H 0.5747 0.1881 0.7814 0.137 Uiso 1 1 calc R U
H18C H 0.6276 0.2268 0.8571 0.137 Uiso 1 1 calc R U
C19 C 0.6534(7) 0.2234(6) 0.7128(11) 0.077(4) Uani 1 1 d . .
H19 H 0.6488 0.2507 0.6728 0.092 Uiso 1 1 calc R U
C20 C 0.6951(7) 0.2119(5) 0.6822(9) 0.073(4) Uani 1 1 d . .
C21 C 0.7363(7) 0.2447(6) 0.5931(10) 0.099(5) Uani 1 1 d . .
H21A H 0.7194 0.2642 0.5529 0.119 Uiso 1 1 calc R U
H21B H 0.7738 0.2754 0.6218 0.119 Uiso 1 1 calc R U
C22 C 0.7884(9) 0.2455(8) 0.4364(12) 0.146(9) Uani 1 1 d . .
H22D H 0.7703 0.2647 0.3998 0.219 Uiso 1 1 calc R U
H22E H 0.7948 0.2207 0.3887 0.219 Uiso 1 1 calc R U
H22F H 0.8258 0.2750 0.4650 0.219 Uiso 1 1 calc R U
C23 C 0.7312(6) 0.0849(7) 0.6998(13) 0.080(4) Uani 1 1 d . .
C24 C 0.7608(8) 0.0140(8) 0.6580(16) 0.133(7) Uani 1 1 d . .
H24A H 0.7848 0.0249 0.7201 0.200 Uiso 1 1 calc R U
H24B H 0.7804 0.0051 0.6030 0.200 Uiso 1 1 calc R U
H24C H 0.7229 -0.0204 0.6719 0.200 Uiso 1 1 calc R U
C2' C 0.9790(5) 0.4054(5) 1.0938(9) 0.059(3) Uani 1 1 d . .
C3' C 1.0394(6) 0.5069(6) 1.3279(10) 0.075(4) Uani 1 1 d . .
H3'A H 1.0256 0.4703 1.3670 0.090 Uiso 1 1 calc R U
H3'B H 1.0488 0.5387 1.3773 0.090 Uiso 1 1 calc R U
C5' C 0.9342(5) 0.4473(6) 1.2783(10) 0.072(4) Uani 1 1 d . .
H5'A H 0.9231 0.4514 1.3490 0.087 Uiso 1 1 calc R U
H5'B H 0.9054 0.4487 1.2319 0.087 Uiso 1 1 calc R U
C6' C 0.9262(6) 0.3881(6) 1.2700(10) 0.081(4) Uani 1 1 d . .
H6'A H 0.8864 0.3596 1.2937 0.098 Uiso 1 1 calc R U
H6'B H 0.9542 0.3852 1.3164 0.098 Uiso 1 1 calc R U
C7' C 0.9346(5) 0.3716(5) 1.1612(8) 0.055(3) Uani 1 1 d . .
C8' C 0.8937(6) 0.3190(6) 1.1051(10) 0.069(3) Uani 1 1 d . .
C9' C 0.8400(6) 0.2691(6) 1.1317(9) 0.077(4) Uani 1 1 d . .
H9' H 0.8239 0.2655 1.1981 0.093 Uiso 1 1 calc R U
C10' C 0.8113(6) 0.2255(6) 1.0586(10) 0.075(4) Uani 1 1 d . .
C11' C 0.8351(5) 0.2313(5) 0.9549(9) 0.062(3) Uani 1 1 d . .
C12' C 0.8876(5) 0.2809(5) 0.9322(10) 0.065(3) Uani 1 1 d . .
H12' H 0.9031 0.2856 0.8650 0.078 Uiso 1 1 calc R U
C13' C 0.9187(6) 0.3247(5) 1.0065(9) 0.057(3) Uani 1 1 d . .
C14' C 1.0945(6) 0.5202(7) 1.2669(11) 0.086(5) Uani 1 1 d . .
H14' H 1.1258 0.5244 1.3149 0.103 Uiso 1 1 calc R U
C15' C 1.1153(6) 0.5785(7) 1.2070(12) 0.090(4) Uani 1 1 d . .
H15A H 1.1506 0.5880 1.1670 0.108 Uiso 1 1 calc R U
H15B H 1.1252 0.6106 1.2562 0.108 Uiso 1 1 calc R U
C16' C 1.0323(5) 0.4650(6) 1.1103(10) 0.070(3) Uani 1 1 d . .
H16' H 1.0523 0.4785 1.0426 0.083 Uiso 1 1 calc R U
C17' C 1.0792(5) 0.4695(6) 1.1902(11) 0.080(4) Uani 1 1 d . .
H17C H 1.0637 0.4324 1.2283 0.096 Uiso 1 1 calc R U
H17D H 1.1148 0.4765 1.1535 0.096 Uiso 1 1 calc R U
C18' C 1.0195(9) 0.6307(7) 1.0623(13) 0.111(6) Uani 1 1 d . .
H18D H 1.0417 0.6393 0.9984 0.167 Uiso 1 1 calc R U
H18E H 1.0120 0.6625 1.0779 0.167 Uiso 1 1 calc R U
H18F H 0.9824 0.5944 1.0546 0.167 Uiso 1 1 calc R U
C19' C 1.0529(7) 0.6246(6) 1.1463(13) 0.092(5) Uani 1 1 d . .
H19A H 1.0312 0.6187 1.2111 0.110 Uiso 1 1 calc R U
H19B H 1.0905 0.6615 1.1527 0.110 Uiso 1 1 calc R U
C20' C 1.0659(6) 0.5726(6) 1.1328(12) 0.082(4) Uani 1 1 d . .
H20' H 1.0806 0.5751 1.0613 0.098 Uiso 1 1 calc R U
O50 O 0.7445(7) 0.0390(8) 0.0439(13) 0.248(10) Uani 1 1 d G .
H50A H 0.7342 0.0466 0.1024 0.372 Uiso 1 1 d G U
H50B H 0.7189 0.0041 0.0246 0.372 Uiso 1 1 d G U
O51 O 0.9280(7) 0.2319(9) 0.2977(12) 0.343(19) Uani 1 1 d G .
H51A H 0.9423 0.2179 0.2537 0.514 Uiso 1 1 d G U
H51B H 0.8942 0.2253 0.2766 0.514 Uiso 1 1 d G U
O52 O 0.9678(6) 0.2013(10) 0.1133(13) 0.328(17) Uani 1 1 d G .
H52A H 0.9363 0.1780 0.1467 0.492 Uiso 1 1 d G U
H52B H 0.9610 0.1965 0.0479 0.492 Uiso 1 1 d G U
C21' C 1.0125(5) 0.5103(5) 1.1459(9) 0.058(3) Uani 1 1 d . .
H21' H 0.9802 0.5060 1.1007 0.070 Uiso 1 1 calc R U
C22' C 0.7360(8) 0.1648(8) 1.1813(12) 0.127(7) Uani 1 1 d . .
H22A H 0.7681 0.1744 1.2290 0.191 Uiso 1 1 calc R U
H22B H 0.7061 0.1238 1.1896 0.191 Uiso 1 1 calc R U
H22C H 0.7191 0.1895 1.1959 0.191 Uiso 1 1 calc R U
Cl1 Cl 0.7283(3) 0.3178(3) 0.1121(5) 0.165(2) Uani 1 1 d . .
Cl2 Cl 0.8178(2) 0.4357(3) 0.0540(4) 0.1359(19) Uani 1 1 d . .
Cl3 Cl 0.7585(2) 0.34737(19) -0.1027(3) 0.1108(14) Uani 1 1 d . .
N1 N 0.8618(7) 0.1417(6) 0.8488(14) 0.114(5) Uani 1 1 d . .
H1 H 0.8589 0.1315 0.9135 0.136 Uiso 1 1 calc R U
N4 N 0.7482(6) 0.2082(6) 0.5232(8) 0.095(4) Uani 1 1 d . .
N1' N 0.9697(4) 0.3767(4) 1.0008(7) 0.056(2) Uani 1 1 d . .
H1' H 0.9927 0.3898 0.9471 0.067 Uiso 1 1 calc R U
N4' N 0.9922(4) 0.5008(4) 1.2566(7) 0.067(3) Uani 1 1 d . .
O17 O 0.6210(4) 0.0522(4) 0.6630(6) 0.074(2) Uani 1 1 d . .
H17 H 0.5876 0.0383 0.6379 0.111 Uiso 1 1 calc R U
O23 O 0.7197(4) 0.0654(4) 0.7875(9) 0.078(3) Uani 1 1 d . .
O24 O 0.7523(4) 0.0636(5) 0.6254(9) 0.111(4) Uani 1 1 d . .
O10' O 0.7578(4) 0.1748(4) 1.0768(7) 0.104(4) Uani 1 1 d . .

loop_
_atom_site_aniso_label
_atom_site_aniso_U_11
_atom_site_aniso_U_22
_atom_site_aniso_U_33
_atom_site_aniso_U_23
_atom_site_aniso_U_13
_atom_site_aniso_U_12
C1 0.114(14) 0.182(19) 0.112(14) 0.050(13) 0.031(11) 0.106(14)
C2 0.070(10) 0.064(9) 0.110(13) -0.035(9) -0.017(10) 0.028(8)
C3 0.083(10) 0.051(8) 0.064(8) -0.007(6) -0.025(7) 0.020(7)
C5 0.080(10) 0.059(9) 0.056(8) -0.030(7) 0.004(7) -0.006(7)
C6 0.081(11) 0.083(11) 0.083(11) -0.030(9) 0.030(9) -0.012(9)
C7 0.060(11) 0.107(15) 0.122(18) -0.069(13) 0.006(10) 0.003(10)
C8 0.057(11) 0.133(18) 0.150(19) -0.086(16) -0.009(13) 0.009(11)
C9 0.136(12) 0.154(12) 0.168(13) -0.046(10) -0.006(10) 0.070(10)
C10 0.155(13) 0.163(13) 0.165(13) -0.020(10) 0.003(10) 0.085(10)
C11 0.193(15) 0.178(14) 0.192(15) -0.032(11) 0.005(11) 0.094(11)
C12 0.161(14) 0.180(14) 0.178(14) -0.012(11) 0.002(11) 0.077(11)
C13 0.090(15) 0.17(2) 0.19(3) -0.10(2) -0.067(18) 0.075(15)
C14 0.073(9) 0.062(8) 0.044(6) -0.004(6) 0.013(6) 0.026(7)
C15 0.053(7) 0.046(7) 0.053(7) 0.014(6) -0.002(6) 0.005(6)
C16 0.073(9) 0.056(8) 0.073(8) -0.006(7) 0.001(7) 0.023(7)
C17 0.061(9) 0.056(8) 0.082(9) 0.000(7) -0.003(7) 0.000(7)
C18 0.063(9) 0.057(8) 0.151(14) 0.010(9) 0.016(9) 0.027(7)
C19 0.071(10) 0.055(9) 0.084(10) 0.005(7) 0.000(8) 0.015(8)
C20 0.067(9) 0.047(8) 0.049(7) 0.008(6) -0.013(7) -0.015(7)
C21 0.134(13) 0.064(9) 0.056(8) 0.007(8) -0.022(9) 0.016(9)
C22 0.177(18) 0.120(14) 0.054(9) 0.015(9) 0.027(11) 0.009(13)
C23 0.066(10) 0.069(10) 0.082(11) -0.025(9) -0.012(8) 0.016(8)
C24 0.112(14) 0.107(14) 0.182(19) -0.064(14) -0.019(13) 0.056(12)
C2' 0.065(8) 0.068(8) 0.053(7) -0.028(6) -0.023(6) 0.040(7)
C3' 0.068(9) 0.073(9) 0.078(9) -0.029(7) -0.012(8) 0.030(7)
C5' 0.056(8) 0.074(10) 0.064(8) -0.008(7) 0.005(6) 0.016(7)
C6' 0.082(10) 0.058(9) 0.078(9) -0.011(7) -0.011(7) 0.016(7)
C7' 0.057(7) 0.063(8) 0.035(6) -0.004(6) 0.007(6) 0.022(7)
C8' 0.067(9) 0.067(9) 0.062(8) 0.002(7) 0.001(7) 0.024(7)
C9' 0.098(11) 0.072(9) 0.036(7) 0.013(6) 0.019(7) 0.023(8)
C10' 0.073(9) 0.054(8) 0.062(9) 0.004(7) -0.011(7) 0.005(7)
C11' 0.053(8) 0.049(8) 0.059(8) -0.006(6) -0.013(6) 0.006(6)
C12' 0.068(9) 0.058(8) 0.066(8) -0.008(7) -0.003(7) 0.029(7)
C13' 0.067(9) 0.059(8) 0.046(7) 0.000(6) -0.001(6) 0.032(7)
C14' 0.065(9) 0.118(13) 0.084(10) -0.047(10) -0.032(8) 0.053(9)
C15' 0.060(9) 0.080(11) 0.103(11) -0.009(9) 0.017(8) 0.014(8)
C16' 0.055(8) 0.081(9) 0.062(7) -0.002(7) 0.011(6) 0.026(8)
C17' 0.049(8) 0.092(10) 0.093(9) -0.033(8) -0.011(7) 0.032(8)
C18' 0.163(17) 0.071(10) 0.096(12) 0.016(9) 0.059(13) 0.056(11)
C19' 0.097(12) 0.054(9) 0.093(12) 0.003(8) 0.034(10) 0.015(8)
C20' 0.061(9) 0.074(10) 0.088(9) -0.025(8) 0.013(8) 0.018(8)
O50 0.27(2) 0.32(3) 0.208(17) 0.139(18) 0.068(16) 0.19(2)
O51 0.25(2) 0.68(5) 0.216(19) 0.21(3) 0.043(16) 0.32(3)
O52 0.24(2) 0.35(3) 0.24(2) 0.13(2) -0.05(2) 0.03(2)
C21' 0.038(7) 0.046(7) 0.072(8) -0.008(6) 0.004(6) 0.007(6)
C22' 0.103(13) 0.104(13) 0.086(12) 0.012(10) 0.000(10) -0.015(10)
Cl1 0.154(5) 0.198(6) 0.145(5) 0.061(4) 0.067(4) 0.090(5)
Cl2 0.116(4) 0.159(5) 0.104(3) -0.043(3) -0.027(3) 0.047(3)
Cl3 0.120(3) 0.099(3) 0.105(3) -0.018(2) -0.010(3) 0.048(3)
N1 0.112(12) 0.105(11) 0.143(14) -0.021(9) -0.031(10) 0.068(10)
N4 0.118(10) 0.065(8) 0.042(6) -0.002(6) 0.007(6) 0.000(8)
N1' 0.046(6) 0.061(7) 0.056(6) 0.005(5) -0.001(5) 0.022(5)
N4' 0.057(7) 0.076(7) 0.055(6) -0.009(5) 0.006(5) 0.023(6)
O17 0.072(6) 0.059(5) 0.067(5) 0.005(4) -0.011(5) 0.015(5)
O23 0.060(6) 0.052(5) 0.100(7) -0.012(5) -0.023(5) 0.011(5)
O24 0.080(7) 0.102(8) 0.127(8) -0.066(7) -0.005(6) 0.027(6)
O10' 0.097(7) 0.074(7) 0.066(6) 0.011(5) -0.011(5) -0.015(6)

loop_
_atom_type_symbol
_atom_type_description
_atom_type_scat_dispersion_real
_atom_type_scat_dispersion_imag
_atom_type_scat_source
C C 0.0033 0.0016 'International Tables Vol C Tables 4.2.6.8 and 6.1.1.4'
H H 0.0000 0.0000 'International Tables Vol C Tables 4.2.6.8 and 6.1.1.4'
N N 0.0061 0.0033 'International Tables Vol C Tables 4.2.6.8 and 6.1.1.4'
O O 0.0106 0.0060 'International Tables Vol C Tables 4.2.6.8 and 6.1.1.4'
Cl Cl 0.1484 0.1585 'International Tables Vol C Tables 4.2.6.8 and 6.1.1.4'

loop_
_geom_angle_atom_site_label_1
_geom_angle_atom_site_label_2
_geom_angle_atom_site_label_3
_geom_angle
Cl3 C1 Cl2 111.4(9)
Cl3 C1 Cl1 110.7(11)
Cl2 C1 Cl1 109.5(10)
Cl3 C1 H1A 108.4
Cl2 C1 H1A 108.4
Cl1 C1 H1A 108.4
C7 C2 N1 111.1(18)
C7 C2 C3 130.6(18)
N1 C2 C3 118.1(18)
C2 C3 C11' 112.2(11)
C2 C3 C14 117.5(12)
C11' C3 C14 106.6(10)
C2 C3 H3 106.6
C11' C3 H3 106.6
C14 C3 H3 106.6
N4 C5 C16 107.8(12)
N4 C5 C6 114.8(13)
C16 C5 C6 113.4(12)
N4 C5 H5 106.8
C16 C5 H5 106.8
C6 C5 H5 106.8
C7 C6 C5 115.1(13)
C7 C6 H6A 108.5
C5 C6 H6A 108.5
C7 C6 H6B 108.5
C5 C6 H6B 108.5
H6A C6 H6B 107.5
C2 C7 C8 105(2)
C2 C7 C6 130.6(19)
C8 C7 C6 124(2)
C13 C8 C9 125(3)
C13 C8 C7 103(2)
C9 C8 C7 132(3)
C8 C9 C10 114(3)
C8 C9 H9 123.1
C10 C9 H9 123.1
C11 C10 C9 120(3)
C11 C10 H10 120.1
C9 C10 H10 120.1
C10 C11 C12 126(3)
C10 C11 H11 117.0
C12 C11 H11 117.0
C11 C12 C13 117(3)
C11 C12 H12 121.7
C13 C12 H12 121.7
N1 C13 C8 112(2)
N1 C13 C12 129(3)
C8 C13 C12 119(3)
C15 C14 C3 119.7(10)
C15 C14 H14A 107.4
C3 C14 H14A 107.4
C15 C14 H14B 107.4
C3 C14 H14B 107.4
H14A C14 H14B 106.9
C16 C15 C14 122.4(11)
C16 C15 C20 108.7(10)
C14 C15 C20 104.0(9)
C16 C15 H15 107.0
C14 C15 H15 107.0
C20 C15 H15 107.0
C15 C16 C23 114.4(11)
C15 C16 C5 112.0(10)
C23 C16 C5 114.5(13)
C15 C16 C17 108.4(11)
C23 C16 C17 100.2(10)
C5 C16 C17 106.2(10)
O17 C17 C16 107.7(10)
O17 C17 H17A 110.2
C16 C17 H17A 110.2
O17 C17 H17B 110.2
C16 C17 H17B 110.2
H17A C17 H17B 108.5
C19 C18 H18A 109.5
C19 C18 H18B 109.5
H18A C18 H18B 109.5
C19 C18 H18C 109.5
H18A C18 H18C 109.5
H18B C18 H18C 109.5
C20 C19 C18 127.1(13)
C20 C19 H19 116.4
C18 C19 H19 116.4
C19 C20 C21 122.0(14)
C19 C20 C15 126.2(11)
C21 C20 C15 111.5(14)
N4 C21 C20 115.0(12)
N4 C21 H21A 108.5
C20 C21 H21A 108.5
N4 C21 H21B 108.5
C20 C21 H21B 108.5
H21A C21 H21B 107.5
N4 C22 H22D 109.5
N4 C22 H22E 109.5
H22D C22 H22E 109.5
N4 C22 H22F 109.5
H22D C22 H22F 109.5
H22E C22 H22F 109.5
O23 C23 O24 123.2(16)
O23 C23 C16 126.1(14)
O24 C23 C16 110.6(15)
O24 C24 H24A 109.5
O24 C24 H24B 109.5
H24A C24 H24B 109.5
O24 C24 H24C 109.5
H24A C24 H24C 109.5
H24B C24 H24C 109.5
C7' C2' N1' 109.9(10)
C7' C2' C16' 129.3(10)
N1' C2' C16' 120.8(11)
N4' C3' C14' 110.5(10)
N4' C3' H3'A 109.6
C14' C3' H3'A 109.6
N4' C3' H3'B 109.6
C14' C3' H3'B 109.6
H3'A C3' H3'B 108.1
C6' C5' N4' 121.5(11)
C6' C5' H5'A 107.0
N4' C5' H5'A 107.0
C6' C5' H5'B 107.0
N4' C5' H5'B 107.0
H5'A C5' H5'B 106.7
C5' C6' C7' 114.0(11)
C5' C6' H6'A 108.8
C7' C6' H6'A 108.7
C5' C6' H6'B 108.8
C7' C6' H6'B 108.7
H6'A C6' H6'B 107.6
C2' C7' C8' 106.6(9)
C2' C7' C6' 127.0(11)
C8' C7' C6' 126.2(11)
C9' C8' C13' 121.2(12)
C9' C8' C7' 133.3(11)
C13' C8' C7' 105.5(11)
C10' C9' C8' 118.9(11)
C10' C9' H9' 120.6
C8' C9' H9' 120.6
C9' C10' O10' 123.4(12)
C9' C10' C11' 121.0(11)
O10' C10' C11' 115.6(11)
C12' C11' C10' 118.1(11)
C12' C11' C3 121.3(11)
C10' C11' C3 120.3(11)
C11' C12' C13' 121.8(12)
C11' C12' H12' 119.1
C13' C12' H12' 119.1
N1' C13' C8' 109.3(10)
N1' C13' C12' 131.7(11)
C8' C13' C12' 118.8(12)
C3' C14' C15' 108.0(11)
C3' C14' C17' 109.0(11)
C15' C14' C17' 110.1(13)
C3' C14' H14' 109.9
C15' C14' H14' 109.9
C17' C14' H14' 109.9
C14' C15' C20' 110.2(11)
C14' C15' H15A 109.6
C20' C15' H15A 109.6
C14' C15' H15B 109.6
C20' C15' H15B 109.6
H15A C15' H15B 108.1
C2' C16' C17' 117.4(11)
C2' C16' C21' 109.8(9)
C17' C16' C21' 107.0(9)
C2' C16' H16' 107.4
C17' C16' H16' 107.4
C21' C16' H16' 107.4
C14' C17' C16' 110.1(11)
C14' C17' H17C 109.6
C16' C17' H17C 109.6
C14' C17' H17D 109.6
C16' C17' H17D 109.6
H17C C17' H17D 108.2
C19' C18' H18D 109.5
C19' C18' H18E 109.5
H18D C18' H18E 109.5
C19' C18' H18F 109.5
H18D C18' H18F 109.5
H18E C18' H18F 109.5
C18' C19' C20' 114.7(13)
C18' C19' H19A 108.6
C20' C19' H19A 108.6
C18' C19' H19B 108.6
C20' C19' H19B 108.6
H19A C19' H19B 107.6
C21' C20' C15' 107.9(12)
C21' C20' C19' 115.6(11)
C15' C20' C19' 112.1(12)
C21' C20' H20' 106.9
C15' C20' H20' 106.9
C19' C20' H20' 106.9
H50A O50 H50B 109.5
H51A O51 H51B 109.5
H52A O52 H52B 109.5
N4' C21' C20' 109.8(9)
N4' C21' C16' 112.0(10)
C20' C21' C16' 107.4(9)
N4' C21' H21' 109.2
C20' C21' H21' 109.2
C16' C21' H21' 109.2
O10' C22' H22A 109.5
O10' C22' H22B 109.5
H22A C22' H22B 109.5
O10' C22' H22C 109.5
H22A C22' H22C 109.5
H22B C22' H22C 109.5
C13 N1 C2 108(2)
C13 N1 H1 126.0
C2 N1 H1 126.0
C21 N4 C5 113.1(11)
C21 N4 C22 110.0(13)
C5 N4 C22 112.8(15)
C13' N1' C2' 108.7(10)
C13' N1' H1' 125.7
C2' N1' H1' 125.7
C3' N4' C5' 112.8(10)
C3' N4' C21' 111.2(9)
C5' N4' C21' 116.4(9)
C17 O17 H17 109.5
C23 O24 C24 115.5(14)
C10' O10' C22' 116.9(10)

loop_
_geom_bond_atom_site_label_1
_geom_bond_atom_site_label_2
_geom_bond_distance
C1 Cl3 1.702(18)
C1 Cl2 1.75(2)
C1 Cl1 1.766(17)
C1 H1A 0.9800
C2 C7 1.29(2)
C2 N1 1.327(19)
C2 C3 1.50(2)
C3 C11' 1.499(16)
C3 C14 1.596(18)
C3 H3 0.9800
C5 N4 1.445(19)
C5 C16 1.535(18)
C5 C6 1.57(2)
C5 H5 0.9800
C6 C7 1.52(3)
C6 H6A 0.9700
C6 H6B 0.9700
C7 C8 1.49(3)
C8 C13 1.31(3)
C8 C9 1.36(3)
C9 C10 1.44(3)
C9 H9 0.9300
C10 C11 1.28(3)
C10 H10 0.9300
C11 C12 1.31(3)
C11 H11 0.9300
C12 C13 1.40(3)
C12 H12 0.9300
C13 N1 1.30(3)
C14 C15 1.514(15)
C14 H14A 0.9700
C14 H14B 0.9700
C15 C16 1.496(17)
C15 C20 1.566(19)
C15 H15 0.9800
C16 C23 1.50(2)
C16 C17 1.576(17)
C17 O17 1.435(14)
C17 H17A 0.9700
C17 H17B 0.9700
C18 C19 1.44(2)
C18 H18A 0.9600
C18 H18B 0.9600
C18 H18C 0.9600
C19 C20 1.318(18)
C19 H19 0.9300
C20 C21 1.502(19)
C21 N4 1.445(18)
C21 H21A 0.9700
C21 H21B 0.9700
C22 N4 1.499(18)
C22 H22D 0.9600
C22 H22E 0.9600
C22 H22F 0.9600
C23 O23 1.205(17)
C23 O24 1.348(17)
C24 O24 1.47(2)
C24 H24A 0.9600
C24 H24B 0.9600
C24 H24C 0.9600
C2' C7' 1.355(16)
C2' N1' 1.359(13)
C2' C16' 1.488(16)
C3' N4' 1.472(16)
C3' C14' 1.510(18)
C3' H3'A 0.9700
C3' H3'B 0.9700
C5' C6' 1.449(17)
C5' N4' 1.479(15)
C5' H5'A 0.9700
C5' H5'B 0.9700
C6' C7' 1.503(17)
C6' H6'A 0.9700
C6' H6'B 0.9700
C7' C8' 1.435(16)
C8' C9' 1.390(17)
C8' C13' 1.392(16)
C9' C10' 1.366(17)
C9' H9' 0.9300
C10' O10' 1.377(14)
C10' C11' 1.438(18)
C11' C12' 1.358(15)
C12' C13' 1.391(16)
C12' H12' 0.9300
C13' N1' 1.341(13)
C14' C15' 1.53(2)
C14' C17' 1.527(18)
C14' H14' 0.9800
C15' C20' 1.540(19)
C15' H15A 0.9700
C15' H15B 0.9700
C16' C17' 1.549(18)
C16' C21' 1.569(17)
C16' H16' 0.9800
C17' H17C 0.9700
C17' H17D 0.9700
C18' C19' 1.44(2)
C18' H18D 0.9600
C18' H18E 0.9600
C18' H18F 0.9600
C19' C20' 1.558(19)
C19' H19A 0.9700
C19' H19B 0.9700
C20' C21' 1.526(16)
C20' H20' 0.9800
O50 H50A 0.8501
O50 H50B 0.8501
O51 H51A 0.8501
O51 H51B 0.8500
O52 H52A 0.8500
O52 H52B 0.8500
C21' N4' 1.487(14)
C21' H21' 0.9800
C22' O10' 1.423(17)
C22' H22A 0.9600
C22' H22B 0.9600
C22' H22C 0.9600
N1 H1 0.8600
N1' H1' 0.8600
O17 H17 0.8200
